data_4513831
loop_
_publ_author_name
'Sobczak, Szymon'
'Katrusiak, Andrzej'

_publ_section_title
;
 Singularities in Molecular Conformation
;
_journal_coden_ASTM CGDEFU
_journal_issue 11
_journal_name_full 'Crystal Growth & Design'
_journal_page_first 5530
_journal_page_last 5534
_journal_paper_doi 10.1021/acs.cgd.5b01156
_journal_volume 15
_journal_year 2015
_chemical_formula_moiety 'C6 H12 O'
_chemical_formula_sum 'C6 H12 O'
_chemical_formula_weight 100.16
_chemical_melting_point 220.65
_chemical_name_common pinacolone
_chemical_name_systematic 3,3-Dimethyl-2-butanone
_space_group_crystal_system monoclinic
_space_group_IT_number 11
_space_group_name_Hall '-P 2yb'
_space_group_name_H-M_alt 'P 1 21/m 1'
_symmetry_space_group_name_Hall '-P 2yb'
_symmetry_space_group_name_H-M 'P 1 21/m 1'
_atom_sites_solution_hydrogens mixed
_atom_sites_solution_primary direct
_atom_sites_solution_secondary difmap
_audit_block_doi 10.5517/cc13lk8j
_audit_update_record
;
2015-10-05 deposited with the CCDC.
2016-03-01 downloaded from the CCDC.
;
_cell_angle_alpha 90
_cell_angle_beta 108.215(17)
_cell_angle_gamma 90
_cell_formula_units_Z 2
_cell_length_a 5.6780(9)
_cell_length_b 8.6234(15)
_cell_length_c 6.9697(11)
_cell_measurement_reflns_used 2590
_cell_measurement_temperature 100
_cell_measurement_theta_max 28.7650
_cell_measurement_theta_min 3.7480
_cell_volume 324.16(10)
_computing_cell_refinement
;
CrysAlisPro, Agilent Technologies,
Version 1.171.37.31 (release 14-01-2014 CrysAlis171 .NET)
(compiled Jan 14 2014,18:38:05)
;
_computing_data_collection
;
CrysAlisPro, Agilent Technologies,
Version 1.171.37.31 (release 14-01-2014 CrysAlis171 .NET)
(compiled Jan 14 2014,18:38:05)
;
_computing_data_reduction
;
CrysAlisPro, Agilent Technologies,
Version 1.171.37.31 (release 14-01-2014 CrysAlis171 .NET)
(compiled Jan 14 2014,18:38:05)
;
_computing_molecular_graphics 'Olex2 (Dolomanov et al., 2009)'
_computing_publication_material 'Olex2 (Dolomanov et al., 2009)'
_computing_structure_refinement 'ShelXL (Sheldrick, 2008)'
_computing_structure_solution 'ShelXS (Sheldrick, 2008)'
_diffrn_ambient_temperature 100
_diffrn_detector 'CCD plate'
_diffrn_detector_area_resol_mean 16.1544
_diffrn_detector_type Eos
_diffrn_measured_fraction_theta_full 0.957
_diffrn_measured_fraction_theta_max 0.961
_diffrn_measurement_device 'four-circle diffractometer'
_diffrn_measurement_device_type 'Xcalibur, Eos'
_diffrn_measurement_method '\w scans'
_diffrn_orient_matrix_UB_11 0.0887847000
_diffrn_orient_matrix_UB_12 0.0370557000
_diffrn_orient_matrix_UB_13 0.0820305000
_diffrn_orient_matrix_UB_21 -0.0930896000
_diffrn_orient_matrix_UB_22 0.0510025000
_diffrn_orient_matrix_UB_23 0.0110398000
_diffrn_orient_matrix_UB_31 -0.0272836000
_diffrn_orient_matrix_UB_32 -0.0528859000
_diffrn_orient_matrix_UB_33 0.0679623000
_diffrn_radiation_monochromator graphite
_diffrn_radiation_probe x-ray
_diffrn_radiation_type MoK\a
_diffrn_radiation_wavelength 0.71073
_diffrn_reflns_av_R_equivalents 0.0332
_diffrn_reflns_av_unetI/netI 0.0177
_diffrn_reflns_Laue_measured_fraction_full 0.957
_diffrn_reflns_Laue_measured_fraction_max 0.961
_diffrn_reflns_limit_h_max 7
_diffrn_reflns_limit_h_min -7
_diffrn_reflns_limit_k_max 11
_diffrn_reflns_limit_k_min -10
_diffrn_reflns_limit_l_max 8
_diffrn_reflns_limit_l_min -8
_diffrn_reflns_number 5623
_diffrn_reflns_point_group_measured_fraction_full 0.957
_diffrn_reflns_point_group_measured_fraction_max 0.961
_diffrn_reflns_theta_full 25.242
_diffrn_reflns_theta_max 26.989
_diffrn_reflns_theta_min 3.077
_diffrn_source 'Enhance (Mo) X-ray Source'
_exptl_absorpt_coefficient_mu 0.067
_exptl_absorpt_correction_T_max 1.00000
_exptl_absorpt_correction_T_min 0.61339
_exptl_absorpt_correction_type multi-scan
_exptl_absorpt_process_details
;
CrysAlisPro, Agilent Technologies,
Version 1.171.37.31 (release 14-01-2014 CrysAlis171 .NET)
(compiled Jan 14 2014,18:38:05)
Empirical absorption correction using spherical harmonics,
 implemented in SCALE3 ABSPACK scaling algorithm.
;
_exptl_crystal_colour 'clear whiteish colourless'
_exptl_crystal_colour_lustre clear
_exptl_crystal_colour_modifier whiteish
_exptl_crystal_colour_primary colourless
_exptl_crystal_density_diffrn 1.026
_exptl_crystal_density_method 'not measured'
_exptl_crystal_description cylinder
_exptl_crystal_F_000 112
_exptl_crystal_preparation 'The low temperature experiment was performed using OxfordCryo system.'
_exptl_crystal_size_max 0.89
_exptl_crystal_size_mid 0.49
_exptl_crystal_size_min 0.49
_refine_diff_density_max 0.341
_refine_diff_density_min -0.166
_refine_diff_density_rms 0.040
_refine_ls_extinction_coef .
_refine_ls_extinction_method none
_refine_ls_goodness_of_fit_ref 1.092
_refine_ls_hydrogen_treatment mixed
_refine_ls_matrix_type full
_refine_ls_number_parameters 60
_refine_ls_number_reflns 721
_refine_ls_number_restraints 0
_refine_ls_restrained_S_all 1.092
_refine_ls_R_factor_all 0.0503
_refine_ls_R_factor_gt 0.0473
_refine_ls_shift/su_max 0.000
_refine_ls_shift/su_mean 0.000
_refine_ls_structure_factor_coef Fsqd
_refine_ls_weighting_details 'w=1/[\s^2^(Fo^2^)+(0.0681P)^2^+0.1053P] where P=(Fo^2^+2Fc^2^)/3'
_refine_ls_weighting_scheme calc
_refine_ls_wR_factor_gt 0.1257
_refine_ls_wR_factor_ref 0.1276
_reflns_Friedel_coverage 0.000
_reflns_Friedel_fraction_full .
_reflns_Friedel_fraction_max .
_reflns_number_gt 655
_reflns_number_total 721
_reflns_threshold_expression 'I > 2\s(I)'
_cod_data_source_file 1030727-1030734.cif
_cod_data_source_block pin_lt100
_cod_depositor_comments
;
 Updated bibliographic information.

 Antanas Vaitkus,
 2019-12-02
;
_cod_original_cell_volume 324.16(9)
_cod_database_code 4513831
_shelxl_version_number 2013-4
_chemical_oxdiff_formula C6H12O1
_shelx_space_group_comment
;
The symmetry employed for this shelxl refinement is uniquely defined
by the following loop, which should always be used as a source of
symmetry information in preference to the above space-group names.
They are only intended as comments.
;
_reflns_odcompleteness_completeness 93.46
_reflns_odcompleteness_iscentric 1
_reflns_odcompleteness_theta 28.84

loop_
_space_group_symop_operation_xyz
'x, y, z'
'-x, y+1/2, -z'
'-x, -y, -z'
'x, -y-1/2, z'

loop_
_atom_site_label
_atom_site_type_symbol
_atom_site_fract_x
_atom_site_fract_y
_atom_site_fract_z
_atom_site_U_iso_or_equiv
_atom_site_adp_type
_atom_site_occupancy
_atom_site_site_symmetry_order
_atom_site_calc_flag
_atom_site_refinement_flags_posn
_atom_site_refinement_flags_adp
_atom_site_refinement_flags_occupancy
_atom_site_disorder_assembly
_atom_site_disorder_group
C3 C 0.6001(3) 0.2500 0.2763(2) 0.0173(4) Uani 1 2 d S T P . .
C2 C 0.5784(3) 0.2500 0.4893(2) 0.0195(4) Uani 1 2 d S T P . .
O1 O 0.3791(2) 0.2500 0.5183(2) 0.0361(4) Uani 1 2 d S T P . .
C1 C 0.8116(3) 0.2500 0.6660(3) 0.0349(5) Uani 1 2 d S T P . .
H1A H 0.8475 0.1442 0.7184 0.052 Uiso 0.5 1 calc GR . . A -1
H1B H 0.7900 0.3177 0.7722 0.052 Uiso 0.5 1 calc GR . . A -1
H1C H 0.9496 0.2881 0.6228 0.052 Uiso 0.5 1 calc GR . . A -1
C4 C 0.3431(3) 0.2500 0.1194(3) 0.0268(5) Uani 1 2 d S T P . .
C5 C 0.7435(2) 0.39567(14) 0.25069(18) 0.0230(4) Uani 1 1 d . . . . .
H5A H 0.911(3) 0.3920(18) 0.344(2) 0.028(4) Uiso 1 1 d . . . . .
H5B H 0.752(3) 0.397(2) 0.112(3) 0.041(5) Uiso 1 1 d . . . . .
H5C H 0.662(3) 0.490(2) 0.277(2) 0.029(4) Uiso 1 1 d . . . . .
H4A H 0.366(5) 0.2500 -0.021(4) 0.045(7) Uiso 1 2 d S T P . .
H4B H 0.249(3) 0.344(2) 0.134(2) 0.033(4) Uiso 1 1 d . . . . .

loop_
_atom_site_aniso_label
_atom_site_aniso_U_11
_atom_site_aniso_U_22
_atom_site_aniso_U_33
_atom_site_aniso_U_23
_atom_site_aniso_U_13
_atom_site_aniso_U_12
C3 0.0163(8) 0.0187(8) 0.0167(8) 0.000 0.0047(6) 0.000
C2 0.0218(8) 0.0180(8) 0.0196(8) 0.000 0.0078(6) 0.000
O1 0.0242(7) 0.0589(10) 0.0296(7) 0.000 0.0146(5) 0.000
C1 0.0276(10) 0.0583(14) 0.0175(9) 0.000 0.0054(7) 0.000
C4 0.0192(8) 0.0342(11) 0.0240(9) 0.000 0.0024(7) 0.000
C5 0.0260(7) 0.0193(7) 0.0248(6) 0.0019(4) 0.0095(5) -0.0017(5)

loop_
_atom_type_symbol
_atom_type_description
_atom_type_scat_dispersion_real
_atom_type_scat_dispersion_imag
_atom_type_scat_source
C C 0.0033 0.0016 'International Tables Vol C Tables 4.2.6.8 and 6.1.1.4'
H H 0.0000 0.0000 'International Tables Vol C Tables 4.2.6.8 and 6.1.1.4'
O O 0.0106 0.0060 'International Tables Vol C Tables 4.2.6.8 and 6.1.1.4'

loop_
_citation_id
_citation_doi
_citation_year
1 10.1021/acs.cgd.5b01156 2015

loop_
_geom_angle_atom_site_label_1
_geom_angle_atom_site_label_2
_geom_angle_atom_site_label_3
_geom_angle
_geom_angle_site_symmetry_1
_geom_angle_site_symmetry_3
C2 C3 C5 108.62(8) . .
C2 C3 C5 108.62(8) . 4_565
C4 C3 C2 110.33(14) . .
C4 C3 C5 109.83(9) . .
C4 C3 C5 109.83(9) . 4_565
C5 C3 C5 109.59(13) . 4_565
O1 C2 C3 121.72(15) . .
O1 C2 C1 119.64(16) . .
C1 C2 C3 118.64(14) . .

loop_
_geom_bond_atom_site_label_1
_geom_bond_atom_site_label_2
_geom_bond_distance
_geom_bond_site_symmetry_2
C3 C2 1.528(2) .
C3 C4 1.526(2) .
C3 C5 1.5374(14) 4_565
C3 C5 1.5374(14) .
C2 O1 1.210(2) .
C2 C1 1.500(2) .

loop_
_geom_torsion_atom_site_label_1
_geom_torsion_atom_site_label_2
_geom_torsion_atom_site_label_3
_geom_torsion_atom_site_label_4
_geom_torsion
_geom_torsion_site_symmetry_1
_geom_torsion_site_symmetry_2
_geom_torsion_site_symmetry_3
_geom_torsion_site_symmetry_4
C4 C3 C2 O1 0.000(0) . . . .
C4 C3 C2 C1 180.000(0) . . . .
C5 C3 C2 O1 120.43(9) . . . .
C5 C3 C2 O1 -120.43(9) 4_565 . . .
C5 C3 C2 C1 -59.57(9) . . . .
C5 C3 C2 C1 59.57(9) 4_565 . . .
